data_1516679
loop_
_publ_author_name
'Bluemke, Tobias D.'
'Clegg, William'
'Garc\'ia-Alvarez, Pablo'
'Kennedy, Alan R.'
'Koszinowski, Konrad'
'McCall, Matthew D.'
'Russo, Luca'
'Hevia, Eva'

_publ_section_title
;
 Structural and reactivity insights in Mg--Zn hybrid chemistry: Zn--I
 exchange and Pd-catalysed cross-coupling applications of aromatic
 substrates
;
_journal_issue 9
_journal_name_full 'Chemical Science'
_journal_page_first 3552
_journal_paper_doi 10.1039/C4SC01263A
_journal_volume 5
_journal_year 2014
_chemical_formula_moiety 'C24 H48 Mg O6 2+,2 C21 H21 O3 Zn -,C4 H8 O'
_chemical_formula_sum 'C70 H98 Mg O13 Zn2'
_chemical_formula_weight 1302.53
_chemical_name_systematic
;
 ?
;
_space_group_crystal_system tetragonal
_space_group_IT_number 96
_space_group_name_Hall 'P 4nw 2abw'
_space_group_name_H-M_alt 'P 43 21 2'
_symmetry_space_group_name_Hall 'P 4nw 2abw'
_symmetry_space_group_name_H-M 'P 43 21 2'
_atom_sites_solution_hydrogens geom
_atom_sites_solution_primary direct
_atom_sites_solution_secondary difmap
_cell_angle_alpha 90
_cell_angle_beta 90
_cell_angle_gamma 90
_cell_formula_units_Z 4
_cell_length_a 12.1808(3)
_cell_length_b 12.1808(3)
_cell_length_c 44.474(2)
_cell_measurement_reflns_used 3175
_cell_measurement_temperature 150(2)
_cell_measurement_theta_max 28.49
_cell_measurement_theta_min 3.21
_cell_volume 6598.7(4)
_computing_cell_refinement
;
CrysAlisPro, Oxford Diffraction Ltd.,
Version 1.171.33.52 (release 06-11-2009 CrysAlis171 .NET)
(compiled Nov  6 2009,16:24:50)
;
_computing_data_collection
;
CrysAlisPro, Oxford Diffraction Ltd.,
Version 1.171.33.52 (release 06-11-2009 CrysAlis171 .NET)
(compiled Nov  6 2009,16:24:50)
;
_computing_data_reduction
;
CrysAlisPro, Oxford Diffraction Ltd.,
Version 1.171.33.52 (release 06-11-2009 CrysAlis171 .NET)
(compiled Nov  6 2009,16:24:50)
;
_computing_molecular_graphics 'Bruker SHELXTL'
_computing_publication_material 'Bruker SHELXTL and local programs'
_computing_structure_refinement 'SHELXL-2014 (Sheldrick, 2014)'
_computing_structure_solution 'Bruker SHELXTL'
_diffrn_ambient_temperature 150(2)
_diffrn_detector_area_resol_mean 10.3968
_diffrn_measured_fraction_theta_full 0.796
_diffrn_measured_fraction_theta_max 0.993
_diffrn_measurement_device_type 'Oxford Diffraction Gemini A Ultra'
_diffrn_measurement_method '\w scans'
_diffrn_radiation_type MoK\a
_diffrn_radiation_wavelength 0.71073
_diffrn_reflns_av_R_equivalents 0.0504
_diffrn_reflns_av_unetI/netI 0.0825
_diffrn_reflns_Laue_measured_fraction_full 0.796
_diffrn_reflns_Laue_measured_fraction_max 0.993
_diffrn_reflns_limit_h_max 12
_diffrn_reflns_limit_h_min -11
_diffrn_reflns_limit_k_max 13
_diffrn_reflns_limit_k_min -10
_diffrn_reflns_limit_l_max 49
_diffrn_reflns_limit_l_min -36
_diffrn_reflns_number 11087
_diffrn_reflns_point_group_measured_fraction_full 0.789
_diffrn_reflns_point_group_measured_fraction_max 0.996
_diffrn_reflns_theta_full 25.242
_diffrn_reflns_theta_max 23.245
_diffrn_reflns_theta_min 3.217
_diffrn_source 'sealed tube with Enhance optics'
_exptl_absorpt_coefficient_mu 0.799
_exptl_absorpt_correction_T_max 0.784
_exptl_absorpt_correction_T_min 0.710
_exptl_absorpt_correction_type multi-scan
_exptl_absorpt_process_details
;
CrysAlisPro, Oxford Diffraction Ltd.,
Version 1.171.33.52 (release 06-11-2009 CrysAlis171 .NET)
(compiled Nov  6 2009,16:24:50)
Empirical absorption correction using spherical harmonics,
 implemented in SCALE3 ABSPACK scaling algorithm.
;
_exptl_crystal_colour colourless
_exptl_crystal_density_diffrn 1.311
_exptl_crystal_density_method 'not measured'
_exptl_crystal_description block
_exptl_crystal_F_000 2776
_exptl_crystal_size_max 0.46
_exptl_crystal_size_mid 0.42
_exptl_crystal_size_min 0.32
_refine_diff_density_max 0.573
_refine_diff_density_min -0.252
_refine_diff_density_rms 0.069
_refine_ls_abs_structure_details
;
 Flack x determined using 978 quotients [(I+)-(I-)]/[(I+)+(I-)]
 (Parsons, Flack and Wagner, Acta Cryst. B69 (2013) 249-259).
;
_refine_ls_abs_structure_Flack 0.032(10)
_refine_ls_extinction_coef 0.0013(8)
_refine_ls_extinction_expression Fc^*^=kFc[1+0.001xFc^2^\l^3^/sin(2\q)]^-1/4^
_refine_ls_extinction_method SHELXL
_refine_ls_goodness_of_fit_ref 0.962
_refine_ls_hydrogen_treatment constr
_refine_ls_matrix_type full
_refine_ls_number_parameters 523
_refine_ls_number_reflns 4726
_refine_ls_number_restraints 1396
_refine_ls_restrained_S_all 1.001
_refine_ls_R_factor_all 0.0970
_refine_ls_R_factor_gt 0.0667
_refine_ls_shift/su_max 0.001
_refine_ls_shift/su_mean 0.000
_refine_ls_structure_factor_coef Fsqd
_refine_ls_weighting_details 'w=1/[\s^2^(Fo^2^)+(0.1206P)^2^] where P=(Fo^2^+2Fc^2^)/3'
_refine_ls_weighting_scheme calc
_refine_ls_wR_factor_gt 0.1729
_refine_ls_wR_factor_ref 0.1841
_reflns_Friedel_coverage 0.679
_reflns_Friedel_fraction_full 0.780
_reflns_Friedel_fraction_max 1.000
_reflns_number_gt 3052
_reflns_number_total 4726
_reflns_threshold_expression 'I > 2\s(I)'
_cod_data_source_file c4sc01263a2.cif
_cod_data_source_block rem538
_cod_depositor_comments 'Adding full bibliography for 1516679--1516680.cif.'
_cod_database_code 1516679
_shelx_space_group_comment
;
The symmetry employed for this shelxl refinement is uniquely defined
by the following loop, which should always be used as a source of
symmetry information in preference to the above space-group names.
They are only intended as comments.
;
_shelx_estimated_absorpt_t_min 0.710
_shelx_estimated_absorpt_t_max 0.784

loop_
_space_group_symop_operation_xyz
'x, y, z'
'-x, -y, z+1/2'
'-y+1/2, x+1/2, z+3/4'
'y+1/2, -x+1/2, z+1/4'
'-x+1/2, y+1/2, -z+3/4'
'x+1/2, -y+1/2, -z+1/4'
'y, x, -z'
'-y, -x, -z+1/2'

loop_
_atom_site_label
_atom_site_type_symbol
_atom_site_fract_x
_atom_site_fract_y
_atom_site_fract_z
_atom_site_U_iso_or_equiv
_atom_site_adp_type
_atom_site_occupancy
_atom_site_site_symmetry_order
_atom_site_calc_flag
_atom_site_refinement_flags_posn
_atom_site_refinement_flags_adp
_atom_site_refinement_flags_occupancy
_atom_site_disorder_assembly
_atom_site_disorder_group
Zn Zn 0.42887(10) 0.77301(11) 0.41382(2) 0.0627(5) Uani 1 1 d . . . . .
O1 O 0.4289(9) 1.0212(8) 0.4523(3) 0.112(3) Uani 1 1 d D U . . .
C1 C 0.4702(9) 0.8271(9) 0.4551(2) 0.065(2) Uani 1 1 d D U . . .
C2 C 0.4619(9) 0.9272(11) 0.4675(2) 0.076(3) Uani 1 1 d D U . . .
C3 C 0.4782(10) 0.9540(11) 0.4984(3) 0.084(3) Uani 1 1 d D U . . .
H3 H 0.4668 1.0260 0.5060 0.100 Uiso 1 1 calc R U . . .
C4 C 0.5112(10) 0.8688(12) 0.5161(3) 0.089(3) Uani 1 1 d D U . . .
H4 H 0.5235 0.8832 0.5369 0.106 Uiso 1 1 calc R U . . .
C5 C 0.5280(10) 0.7634(12) 0.5059(3) 0.094(3) Uani 1 1 d D U . . .
H5 H 0.5515 0.7058 0.5188 0.112 Uiso 1 1 calc R U . . .
C6 C 0.5086(10) 0.7474(10) 0.4761(2) 0.081(3) Uani 1 1 d D U . . .
H6 H 0.5219 0.6757 0.4686 0.097 Uiso 1 1 calc R U . . .
C7 C 0.4437(14) 1.0253(15) 0.4241(4) 0.120(5) Uani 1 1 d D U . . .
H7A H 0.4168 1.0956 0.4163 0.180 Uiso 1 1 calc R U . . .
H7B H 0.5223 1.0183 0.4197 0.180 Uiso 1 1 calc R U . . .
H7C H 0.4037 0.9651 0.4144 0.180 Uiso 1 1 calc R U . . .
O2 O 0.2604(10) 0.5941(10) 0.4210(2) 0.132(3) Uani 1 1 d D U . . .
C8 C 0.2702(11) 0.7611(13) 0.4011(3) 0.106(4) Uani 1 1 d D U . . .
C9 C 0.2043(13) 0.6835(15) 0.4050(3) 0.129(4) Uani 1 1 d D U . . .
C10 C 0.0892(12) 0.6675(16) 0.3979(4) 0.132(4) Uani 1 1 d D U . . .
H10 H 0.0442 0.6070 0.4034 0.159 Uiso 1 1 calc R U . . .
C11 C 0.0593(14) 0.7587(17) 0.3816(4) 0.147(5) Uani 1 1 d D U . . .
H11 H -0.0137 0.7554 0.3742 0.177 Uiso 1 1 calc R U . . .
C12 C 0.1173(13) 0.8600(16) 0.3734(4) 0.137(5) Uani 1 1 d D U . . .
H12 H 0.0879 0.9193 0.3621 0.165 Uiso 1 1 calc R U . . .
C13 C 0.2172(10) 0.8539(12) 0.3845(2) 0.093(3) Uani 1 1 d D U . . .
H13 H 0.2618 0.9170 0.3816 0.112 Uiso 1 1 calc R U . . .
C14 C 0.1794(19) 0.5185(19) 0.4251(5) 0.198(8) Uani 1 1 d D U . . .
H14A H 0.2090 0.4547 0.4357 0.297 Uiso 1 1 calc R U . . .
H14B H 0.1199 0.5511 0.4369 0.297 Uiso 1 1 calc R U . . .
H14C H 0.1509 0.4954 0.4054 0.297 Uiso 1 1 calc R U . . .
O3 O 0.5723(8) 0.5867(9) 0.4093(2) 0.108(3) Uani 1 1 d D U . . .
C15 C 0.5517(11) 0.7435(12) 0.3838(3) 0.102(3) Uani 1 1 d D U . . .
C16 C 0.6133(11) 0.6554(13) 0.3854(3) 0.105(3) Uani 1 1 d D U . . .
C17 C 0.7083(11) 0.6247(13) 0.3691(3) 0.107(4) Uani 1 1 d D U . . .
H17 H 0.7506 0.5603 0.3724 0.128 Uiso 1 1 calc R U . . .
C18 C 0.7295(13) 0.7028(14) 0.3477(3) 0.116(4) Uani 1 1 d D U . . .
H18 H 0.7923 0.6904 0.3355 0.140 Uiso 1 1 calc R U . . .
C19 C 0.6709(13) 0.7972(15) 0.3417(3) 0.124(4) Uani 1 1 d D U . . .
H19 H 0.6887 0.8434 0.3252 0.148 Uiso 1 1 calc R U . . .
C20 C 0.5882(12) 0.8203(13) 0.3602(3) 0.108(4) Uani 1 1 d D U . . .
H20 H 0.5513 0.8886 0.3581 0.129 Uiso 1 1 calc R U . . .
C21 C 0.6303(15) 0.4924(14) 0.4123(4) 0.144(6) Uani 1 1 d D U . . .
H21A H 0.5993 0.4488 0.4288 0.217 Uiso 1 1 calc R U . . .
H21B H 0.6265 0.4504 0.3936 0.217 Uiso 1 1 calc R U . . .
H21C H 0.7071 0.5100 0.4168 0.217 Uiso 1 1 calc R U . . .
Mg Mg 0.5233(2) 0.4767(2) 0.2500 0.0409(10) Uani 1 2 d S T P A .
O4 O 0.6056(5) 0.3863(5) 0.21690(11) 0.0495(15) Uani 1 1 d D U . . .
C22 C 0.5922(15) 0.4008(14) 0.1827(3) 0.051(3) Uani 0.496(10) 1 d D U P A 1
H22A H 0.5137 0.3992 0.1769 0.062 Uiso 0.496(10) 1 calc R U P A 1
H22B H 0.6248 0.4710 0.1759 0.062 Uiso 0.496(10) 1 calc R U P A 1
C23 C 0.6511(17) 0.3073(17) 0.1699(3) 0.054(3) Uani 0.496(10) 1 d D U P A 1
H23A H 0.6787 0.3251 0.1495 0.065 Uiso 0.496(10) 1 calc R U P A 1
H23B H 0.6025 0.2423 0.1685 0.065 Uiso 0.496(10) 1 calc R U P A 1
C24 C 0.7446(18) 0.286(2) 0.1911(4) 0.058(4) Uani 0.496(10) 1 d D U P A 1
H24A H 0.7686 0.2085 0.1900 0.070 Uiso 0.496(10) 1 calc R U P A 1
H24B H 0.8079 0.3342 0.1865 0.070 Uiso 0.496(10) 1 calc R U P A 1
C25 C 0.6988(15) 0.3114(17) 0.2204(3) 0.058(3) Uani 0.496(10) 1 d D U P A 1
H25A H 0.7556 0.3460 0.2332 0.069 Uiso 0.496(10) 1 calc R U P A 1
H25B H 0.6742 0.2430 0.2303 0.069 Uiso 0.496(10) 1 calc R U P A 1
C22' C 0.5590(13) 0.2832(13) 0.2039(3) 0.052(3) Uani 0.504(10) 1 d D U P A 2
H22C H 0.5621 0.2221 0.2186 0.063 Uiso 0.504(10) 1 calc R U P A 2
H22D H 0.4821 0.2938 0.1973 0.063 Uiso 0.504(10) 1 calc R U P A 2
C23' C 0.6327(15) 0.2628(18) 0.1780(4) 0.057(3) Uani 0.504(10) 1 d D U P A 2
H23C H 0.6057 0.3013 0.1599 0.069 Uiso 0.504(10) 1 calc R U P A 2
H23D H 0.6376 0.1833 0.1736 0.069 Uiso 0.504(10) 1 calc R U P A 2
C24' C 0.7416(16) 0.307(2) 0.1875(6) 0.062(4) Uani 0.504(10) 1 d D U P A 2
H24C H 0.7836 0.2510 0.1988 0.074 Uiso 0.504(10) 1 calc R U P A 2
H24D H 0.7851 0.3303 0.1698 0.074 Uiso 0.504(10) 1 calc R U P A 2
C25' C 0.7155(12) 0.4013(14) 0.2068(4) 0.056(3) Uani 0.504(10) 1 d D U P A 2
H25C H 0.7664 0.4044 0.2241 0.067 Uiso 0.504(10) 1 calc R U P A 2
H25D H 0.7220 0.4706 0.1953 0.067 Uiso 0.504(10) 1 calc R U P A 2
O5 O 0.6453(5) 0.5940(5) 0.24822(13) 0.0590(17) Uani 1 1 d D U . . .
C26 C 0.6742(15) 0.6781(16) 0.2276(4) 0.066(3) Uani 0.511(10) 1 d D U P A 1
H26A H 0.6188 0.7375 0.2284 0.079 Uiso 0.511(10) 1 calc R U P A 1
H26B H 0.6750 0.6480 0.2069 0.079 Uiso 0.511(10) 1 calc R U P A 1
C27 C 0.7809(17) 0.722(2) 0.2349(4) 0.074(4) Uani 0.511(10) 1 d D U P A 1
H27A H 0.7796 0.8030 0.2340 0.088 Uiso 0.511(10) 1 calc R U P A 1
H27B H 0.8363 0.6948 0.2204 0.088 Uiso 0.511(10) 1 calc R U P A 1
C28 C 0.8079(19) 0.6847(19) 0.2654(5) 0.073(4) Uani 0.511(10) 1 d D U P A 1
H28A H 0.8867 0.6653 0.2667 0.087 Uiso 0.511(10) 1 calc R U P A 1
H28B H 0.7921 0.7433 0.2802 0.087 Uiso 0.511(10) 1 calc R U P A 1
C29 C 0.7396(14) 0.5884(15) 0.2713(4) 0.067(3) Uani 0.511(10) 1 d D U P A 1
H29A H 0.7105 0.5904 0.2920 0.080 Uiso 0.511(10) 1 calc R U P A 1
H29B H 0.7826 0.5201 0.2686 0.080 Uiso 0.511(10) 1 calc R U P A 1
C26' C 0.7419(15) 0.6008(17) 0.2275(4) 0.070(3) Uani 0.489(10) 1 d D U P A 2
H26C H 0.7801 0.5291 0.2267 0.084 Uiso 0.489(10) 1 calc R U P A 2
H26D H 0.7173 0.6199 0.2070 0.084 Uiso 0.489(10) 1 calc R U P A 2
C27' C 0.8159(17) 0.685(2) 0.2389(6) 0.074(4) Uani 0.489(10) 1 d D U P A 2
H27C H 0.8308 0.7407 0.2232 0.089 Uiso 0.489(10) 1 calc R U P A 2
H27D H 0.8865 0.6520 0.2453 0.089 Uiso 0.489(10) 1 calc R U P A 2
C28' C 0.7599(16) 0.7361(19) 0.2649(5) 0.070(4) Uani 0.489(10) 1 d D U P A 2
H28C H 0.7951 0.7122 0.2839 0.084 Uiso 0.489(10) 1 calc R U P A 2
H28D H 0.7651 0.8170 0.2636 0.084 Uiso 0.489(10) 1 calc R U P A 2
C29' C 0.6452(14) 0.7022(14) 0.2645(4) 0.065(3) Uani 0.489(10) 1 d D U P A 2
H29C H 0.5995 0.7567 0.2537 0.078 Uiso 0.489(10) 1 calc R U P A 2
H29D H 0.6167 0.6935 0.2852 0.078 Uiso 0.489(10) 1 calc R U P A 2
O6 O 0.4341(5) 0.5565(5) 0.21652(12) 0.0510(15) Uani 1 1 d D U . . .
C30 C 0.3206(13) 0.5235(14) 0.2067(4) 0.060(3) Uani 0.503(11) 1 d D U P A 1
H30A H 0.3240 0.4577 0.1936 0.072 Uiso 0.503(11) 1 calc R U P A 1
H30B H 0.2742 0.5065 0.2243 0.072 Uiso 0.503(11) 1 calc R U P A 1
C31 C 0.2756(16) 0.6169(17) 0.1901(5) 0.066(4) Uani 0.503(11) 1 d D U P A 1
H31A H 0.2425 0.6715 0.2038 0.079 Uiso 0.503(11) 1 calc R U P A 1
H31B H 0.2199 0.5929 0.1753 0.079 Uiso 0.503(11) 1 calc R U P A 1
C32 C 0.3745(18) 0.662(2) 0.1750(4) 0.065(4) Uani 0.503(11) 1 d D U P A 1
H32A H 0.3923 0.6186 0.1567 0.078 Uiso 0.503(11) 1 calc R U P A 1
H32B H 0.3630 0.7393 0.1691 0.078 Uiso 0.503(11) 1 calc R U P A 1
C33 C 0.4635(15) 0.6522(14) 0.1975(4) 0.061(3) Uani 0.503(11) 1 d D U P A 1
H33A H 0.4681 0.7198 0.2098 0.073 Uiso 0.503(11) 1 calc R U P A 1
H33B H 0.5351 0.6402 0.1875 0.073 Uiso 0.503(11) 1 calc R U P A 1
C30' C 0.3531(16) 0.6411(16) 0.2214(4) 0.061(3) Uani 0.497(11) 1 d D U P A 2
H30C H 0.3878 0.7098 0.2285 0.073 Uiso 0.497(11) 1 calc R U P A 2
H30D H 0.2974 0.6173 0.2362 0.073 Uiso 0.497(11) 1 calc R U P A 2
C31' C 0.3027(17) 0.656(2) 0.1908(4) 0.066(3) Uani 0.497(11) 1 d D U P A 2
H31C H 0.2422 0.6035 0.1875 0.079 Uiso 0.497(11) 1 calc R U P A 2
H31D H 0.2740 0.7319 0.1884 0.079 Uiso 0.497(11) 1 calc R U P A 2
C32' C 0.395(2) 0.636(2) 0.1697(4) 0.062(4) Uani 0.497(11) 1 d D U P A 2
H32C H 0.3670 0.6132 0.1497 0.074 Uiso 0.497(11) 1 calc R U P A 2
H32D H 0.4411 0.7017 0.1674 0.074 Uiso 0.497(11) 1 calc R U P A 2
C33' C 0.4559(16) 0.5467(15) 0.1839(3) 0.058(3) Uani 0.497(11) 1 d D U P A 2
H33C H 0.5354 0.5541 0.1797 0.069 Uiso 0.497(11) 1 calc R U P A 2
H33D H 0.4307 0.4746 0.1762 0.069 Uiso 0.497(11) 1 calc R U P A 2
O7 O 0.2024(16) 0.8266(19) 0.2505(11) 0.135(6) Uani 0.5 1 d D U P B -1
C34 C 0.200(2) 0.904(3) 0.2245(8) 0.142(7) Uani 0.5 1 d D U P B -1
H34A H 0.2651 0.9528 0.2248 0.170 Uiso 0.5 1 calc R U P B -1
H34B H 0.1993 0.8629 0.2052 0.170 Uiso 0.5 1 calc R U P B -1
C35 C 0.101(3) 0.965(3) 0.2285(8) 0.142(8) Uani 0.5 1 d D U P B -1
H35A H 0.0604 0.9698 0.2093 0.171 Uiso 0.5 1 calc R U P B -1
H35B H 0.1178 1.0401 0.2355 0.171 Uiso 0.5 1 calc R U P B -1
C36 C 0.034(2) 0.906(3) 0.2513(8) 0.139(8) Uani 0.5 1 d D U P B -1
H36A H 0.0347 0.9464 0.2706 0.166 Uiso 0.5 1 calc R U P B -1
H36B H -0.0431 0.8993 0.2444 0.166 Uiso 0.5 1 calc R U P B -1
C37 C 0.085(2) 0.797(3) 0.2546(9) 0.136(7) Uani 0.5 1 d D U P B -1
H37A H 0.0593 0.7454 0.2390 0.163 Uiso 0.5 1 calc R U P B -1
H37B H 0.0710 0.7655 0.2748 0.163 Uiso 0.5 1 calc R U P B -1

loop_
_atom_site_aniso_label
_atom_site_aniso_U_11
_atom_site_aniso_U_22
_atom_site_aniso_U_33
_atom_site_aniso_U_23
_atom_site_aniso_U_13
_atom_site_aniso_U_12
Zn 0.0620(8) 0.0731(9) 0.0531(6) -0.0158(6) -0.0053(6) 0.0025(7)
O1 0.114(7) 0.106(6) 0.116(6) -0.009(5) 0.004(6) 0.004(6)
C1 0.058(6) 0.079(6) 0.059(5) -0.009(4) -0.001(4) -0.014(5)
C2 0.061(6) 0.091(6) 0.075(5) -0.014(5) 0.002(4) -0.011(5)
C3 0.065(6) 0.100(7) 0.086(6) -0.035(5) 0.011(5) -0.019(6)
C4 0.077(7) 0.129(8) 0.061(6) -0.013(5) 0.007(5) -0.023(7)
C5 0.084(7) 0.122(8) 0.076(6) 0.009(6) -0.006(5) -0.030(6)
C6 0.083(7) 0.095(7) 0.064(5) 0.003(5) -0.008(5) -0.018(6)
C7 0.100(11) 0.132(12) 0.128(10) -0.002(9) 0.012(9) 0.021(10)
O2 0.141(8) 0.142(8) 0.113(7) -0.027(6) 0.017(6) -0.034(6)
C8 0.082(7) 0.155(9) 0.081(6) -0.066(6) 0.006(6) -0.013(7)
C9 0.114(8) 0.176(9) 0.098(7) -0.056(7) 0.025(7) -0.018(7)
C10 0.097(8) 0.200(11) 0.100(8) -0.080(8) 0.015(7) -0.006(8)
C11 0.103(8) 0.209(12) 0.129(9) -0.077(9) 0.012(7) -0.014(8)
C12 0.097(8) 0.201(11) 0.114(8) -0.058(8) 0.004(7) 0.009(8)
C13 0.058(6) 0.158(9) 0.064(6) -0.043(6) -0.016(5) 0.014(7)
C14 0.204(18) 0.204(16) 0.185(16) -0.041(13) 0.055(14) -0.078(13)
O3 0.102(6) 0.124(7) 0.098(6) -0.036(5) -0.033(5) 0.014(5)
C15 0.095(7) 0.127(8) 0.085(6) -0.066(6) -0.020(6) 0.007(6)
C16 0.091(7) 0.140(8) 0.085(6) -0.060(6) -0.025(6) 0.004(6)
C17 0.085(7) 0.154(9) 0.081(7) -0.073(6) -0.021(6) -0.002(6)
C18 0.095(8) 0.170(10) 0.084(7) -0.054(7) -0.024(6) -0.008(7)
C19 0.121(9) 0.167(10) 0.083(7) -0.037(7) -0.019(7) -0.013(8)
C20 0.109(8) 0.151(9) 0.064(6) -0.038(6) -0.014(6) -0.006(7)
C21 0.127(13) 0.154(12) 0.153(12) -0.052(10) -0.072(10) 0.007(10)
Mg 0.0435(15) 0.0435(15) 0.036(2) -0.0020(13) -0.0020(13) 0.013(2)
O4 0.049(3) 0.062(4) 0.037(3) -0.011(3) -0.005(2) 0.020(3)
C22 0.057(6) 0.060(6) 0.037(5) -0.004(5) 0.002(5) 0.015(6)
C23 0.064(7) 0.063(7) 0.035(6) -0.005(5) 0.007(5) 0.017(6)
C24 0.064(6) 0.067(7) 0.043(6) -0.004(6) 0.006(5) 0.023(6)
C25 0.061(6) 0.070(7) 0.042(5) -0.009(5) -0.001(5) 0.025(6)
C22' 0.062(6) 0.060(6) 0.035(5) -0.004(5) 0.000(5) 0.019(6)
C23' 0.066(6) 0.064(7) 0.042(6) -0.016(6) 0.003(5) 0.019(6)
C24' 0.066(6) 0.070(7) 0.049(6) -0.009(6) 0.008(5) 0.020(6)
C25' 0.059(6) 0.068(6) 0.041(5) -0.007(5) 0.005(5) 0.018(6)
O5 0.058(4) 0.067(4) 0.052(3) -0.010(3) 0.011(3) -0.004(3)
C26 0.068(7) 0.064(7) 0.067(6) 0.007(6) 0.000(6) -0.005(6)
C27 0.073(7) 0.071(7) 0.077(6) 0.017(6) -0.006(6) -0.008(6)
C28 0.068(7) 0.073(7) 0.077(6) 0.013(6) -0.003(6) -0.011(6)
C29 0.063(7) 0.069(7) 0.068(6) 0.006(6) 0.002(6) -0.008(6)
C26' 0.067(7) 0.074(7) 0.070(6) 0.003(6) 0.008(6) -0.007(6)
C27' 0.069(7) 0.073(8) 0.081(7) 0.005(7) 0.008(6) -0.002(6)
C28' 0.065(7) 0.065(7) 0.080(6) 0.001(6) 0.004(6) -0.008(6)
C29' 0.063(6) 0.064(7) 0.068(6) 0.003(6) 0.004(6) -0.005(6)
O6 0.058(4) 0.052(4) 0.043(3) 0.003(3) -0.008(3) 0.017(3)
C30 0.067(6) 0.057(6) 0.054(6) -0.001(5) -0.019(5) 0.013(6)
C31 0.073(7) 0.055(7) 0.070(6) -0.005(6) -0.024(6) 0.015(6)
C32 0.077(7) 0.058(7) 0.060(6) 0.004(6) -0.017(6) 0.015(6)
C33 0.070(6) 0.054(6) 0.057(6) 0.006(5) -0.018(5) 0.014(5)
C30' 0.070(7) 0.055(7) 0.057(6) -0.001(5) -0.013(5) 0.021(6)
C31' 0.074(7) 0.057(7) 0.067(6) 0.001(6) -0.018(5) 0.016(6)
C32' 0.075(7) 0.052(7) 0.059(6) -0.002(6) -0.014(5) 0.015(6)
C33' 0.069(7) 0.055(7) 0.049(6) 0.006(5) -0.013(5) 0.018(6)
O7 0.100(13) 0.138(18) 0.168(15) -0.017(15) 0.002(14) -0.007(12)
C34 0.110(14) 0.139(19) 0.176(17) -0.019(16) 0.004(15) -0.016(12)
C35 0.110(14) 0.140(18) 0.177(18) -0.014(16) -0.006(16) -0.008(12)
C36 0.098(14) 0.145(19) 0.173(18) -0.015(17) 0.000(15) -0.007(12)
C37 0.098(14) 0.142(19) 0.168(17) -0.014(16) 0.002(15) -0.013(12)

loop_
_atom_type_symbol
_atom_type_description
_atom_type_scat_dispersion_real
_atom_type_scat_dispersion_imag
_atom_type_scat_source
C C 0.0033 0.0016 'International Tables Vol C Tables 4.2.6.8 and 6.1.1.4'
H H 0.0000 0.0000 'International Tables Vol C Tables 4.2.6.8 and 6.1.1.4'
O O 0.0106 0.0060 'International Tables Vol C Tables 4.2.6.8 and 6.1.1.4'
Mg Mg 0.0486 0.0363 'International Tables Vol C Tables 4.2.6.8 and 6.1.1.4'
Zn Zn 0.2839 1.4301 'International Tables Vol C Tables 4.2.6.8 and 6.1.1.4'

loop_
_geom_angle_atom_site_label_1
_geom_angle_atom_site_label_2
_geom_angle_atom_site_label_3
_geom_angle
_geom_angle_site_symmetry_1
_geom_angle_site_symmetry_3
C1 Zn C8 121.2(4) . .
C1 Zn C15 118.1(4) . .
C8 Zn C15 120.5(5) . .
C2 O1 C7 118.3(12) . .
Zn C1 C2 130.9(9) . .
Zn C1 C6 117.2(8) . .
C2 C1 C6 111.8(10) . .
O1 C2 C1 124.6(10) . .
O1 C2 C3 108.8(11) . .
C1 C2 C3 126.5(12) . .
C2 C3 H3 122.5 . .
C2 C3 C4 115.1(11) . .
H3 C3 C4 122.5 . .
C3 C4 H4 117.9 . .
C3 C4 C5 124.2(11) . .
H4 C4 C5 117.9 . .
C4 C5 H5 122.3 . .
C4 C5 C6 115.4(12) . .
H5 C5 C6 122.3 . .
C1 C6 C5 126.8(12) . .
C1 C6 H6 116.6 . .
C5 C6 H6 116.6 . .
O1 C7 H7A 109.5 . .
O1 C7 H7B 109.5 . .
O1 C7 H7C 109.5 . .
H7A C7 H7B 109.5 . .
H7A C7 H7C 109.5 . .
H7B C7 H7C 109.5 . .
C9 O2 C14 103.2(15) . .
Zn C8 C9 129.0(13) . .
Zn C8 C13 119.8(11) . .
C9 C8 C13 111.2(13) . .
O2 C9 C8 109.2(14) . .
O2 C9 C10 117.1(15) . .
C8 C9 C10 133.7(17) . .
C9 C10 H10 127.4 . .
C9 C10 C11 105.2(17) . .
H10 C10 C11 127.4 . .
C10 C11 H11 113.5 . .
C10 C11 C12 133.1(17) . .
H11 C11 C12 113.5 . .
C11 C12 H12 126.1 . .
C11 C12 C13 107.7(16) . .
H12 C12 C13 126.1 . .
C8 C13 C12 128.8(15) . .
C8 C13 H13 115.6 . .
C12 C13 H13 115.6 . .
O2 C14 H14A 109.5 . .
O2 C14 H14B 109.5 . .
O2 C14 H14C 109.5 . .
H14A C14 H14B 109.5 . .
H14A C14 H14C 109.5 . .
H14B C14 H14C 109.5 . .
C16 O3 C21 112.7(13) . .
Zn C15 C16 121.8(12) . .
Zn C15 C20 125.2(11) . .
C16 C15 C20 112.8(13) . .
O3 C16 C15 108.6(12) . .
O3 C16 C17 120.5(14) . .
C15 C16 C17 130.8(15) . .
C16 C17 H17 125.5 . .
C16 C17 C18 109.1(14) . .
H17 C17 C18 125.5 . .
C17 C18 H18 116.0 . .
C17 C18 C19 128.0(15) . .
H18 C18 C19 116.0 . .
C18 C19 H19 121.6 . .
C18 C19 C20 116.7(16) . .
H19 C19 C20 121.6 . .
C15 C20 C19 122.2(15) . .
C15 C20 H20 118.9 . .
C19 C20 H20 118.9 . .
O3 C21 H21A 109.5 . .
O3 C21 H21B 109.5 . .
O3 C21 H21C 109.5 . .
H21A C21 H21B 109.5 . .
H21A C21 H21C 109.5 . .
H21B C21 H21C 109.5 . .
O4 Mg O4 89.5(3) . 8_665
O4 Mg O5 89.6(2) . .
O4 Mg O5 88.9(3) . 8_665
O4 Mg O5 88.9(3) 8_665 .
O4 Mg O5 89.6(2) 8_665 8_665
O4 Mg O6 89.6(2) . .
O4 Mg O6 179.0(3) . 8_665
O4 Mg O6 89.6(2) 8_665 8_665
O4 Mg O6 179.0(3) 8_665 .
O5 Mg O5 177.8(4) . 8_665
O5 Mg O6 91.4(3) . .
O5 Mg O6 90.1(2) . 8_665
O5 Mg O6 91.4(3) 8_665 8_665
O5 Mg O6 90.1(2) 8_665 .
O6 Mg O6 91.3(3) . 8_665
Mg O4 C22 125.7(7) . .
Mg O4 C25 128.6(7) . .
Mg O4 C22' 122.1(6) . .
Mg O4 C25' 127.2(7) . .
C22 O4 C25 105.0(9) . .
C22' O4 C25' 110.1(9) . .
O4 C22 H22A 110.9 . .
O4 C22 H22B 110.9 . .
O4 C22 C23 104.2(11) . .
H22A C22 H22B 108.9 . .
H22A C22 C23 110.9 . .
H22B C22 C23 110.9 . .
C22 C23 H23A 110.7 . .
C22 C23 H23B 110.7 . .
C22 C23 C24 105.1(13) . .
H23A C23 H23B 108.8 . .
H23A C23 C24 110.7 . .
H23B C23 C24 110.7 . .
C23 C24 H24A 111.0 . .
C23 C24 H24B 111.0 . .
C23 C24 C25 103.6(13) . .
H24A C24 H24B 109.0 . .
H24A C24 C25 111.0 . .
H24B C24 C25 111.0 . .
O4 C25 C24 109.6(12) . .
O4 C25 H25A 109.7 . .
O4 C25 H25B 109.7 . .
C24 C25 H25A 109.7 . .
C24 C25 H25B 109.7 . .
H25A C25 H25B 108.2 . .
O4 C22' H22C 111.3 . .
O4 C22' H22D 111.3 . .
O4 C22' C23' 102.2(11) . .
H22C C22' H22D 109.2 . .
H22C C22' C23' 111.3 . .
H22D C22' C23' 111.3 . .
C22' C23' H23C 110.8 . .
C22' C23' H23D 110.8 . .
C22' C23' C24' 104.9(13) . .
H23C C23' H23D 108.8 . .
H23C C23' C24' 110.8 . .
H23D C23' C24' 110.8 . .
C23' C24' H24C 110.8 . .
C23' C24' H24D 110.8 . .
C23' C24' C25' 104.8(14) . .
H24C C24' H24D 108.9 . .
H24C C24' C25' 110.8 . .
H24D C24' C25' 110.8 . .
O4 C25' C24' 106.7(13) . .
O4 C25' H25C 110.4 . .
O4 C25' H25D 110.4 . .
C24' C25' H25C 110.4 . .
C24' C25' H25D 110.4 . .
H25C C25' H25D 108.6 . .
Mg O5 C26 134.7(8) . .
Mg O5 C29 118.7(7) . .
Mg O5 C26' 128.9(8) . .
Mg O5 C29' 126.0(8) . .
C26 O5 C29 106.1(10) . .
C26' O5 C29' 104.4(10) . .
O5 C26 H26A 109.6 . .
O5 C26 H26B 109.6 . .
O5 C26 C27 110.2(13) . .
H26A C26 H26B 108.1 . .
H26A C26 C27 109.6 . .
H26B C26 C27 109.6 . .
C26 C27 H27A 110.3 . .
C26 C27 H27B 110.3 . .
C26 C27 C28 107.2(14) . .
H27A C27 H27B 108.5 . .
H27A C27 C28 110.3 . .
H27B C27 C28 110.3 . .
C27 C28 H28A 110.4 . .
C27 C28 H28B 110.4 . .
C27 C28 C29 106.6(13) . .
H28A C28 H28B 108.6 . .
H28A C28 C29 110.4 . .
H28B C28 C29 110.4 . .
O5 C29 C28 105.6(12) . .
O5 C29 H29A 110.6 . .
O5 C29 H29B 110.6 . .
C28 C29 H29A 110.6 . .
C28 C29 H29B 110.6 . .
H29A C29 H29B 108.8 . .
O5 C26' H26C 110.1 . .
O5 C26' H26D 110.1 . .
O5 C26' C27' 108.1(12) . .
H26C C26' H26D 108.4 . .
H26C C26' C27' 110.1 . .
H26D C26' C27' 110.1 . .
C26' C27' H27C 110.4 . .
C26' C27' H27D 110.4 . .
C26' C27' C28' 106.4(14) . .
H27C C27' H27D 108.6 . .
H27C C27' C28' 110.4 . .
H27D C27' C28' 110.4 . .
C27' C28' H28C 110.0 . .
C27' C28' H28D 110.0 . .
C27' C28' C29' 108.3(14) . .
H28C C28' H28D 108.4 . .
H28C C28' C29' 110.0 . .
H28D C28' C29' 110.0 . .
O5 C29' C28' 104.7(12) . .
O5 C29' H29C 110.8 . .
O5 C29' H29D 110.8 . .
C28' C29' H29C 110.8 . .
C28' C29' H29D 110.8 . .
H29C C29' H29D 108.9 . .
Mg O6 C30 124.2(7) . .
Mg O6 C33 130.4(7) . .
Mg O6 C30' 125.6(7) . .
Mg O6 C33' 124.7(7) . .
C30 O6 C33 105.4(9) . .
C30' O6 C33' 109.1(9) . .
O6 C30 H30A 110.4 . .
O6 C30 H30B 110.4 . .
O6 C30 C31 106.4(12) . .
H30A C30 H30B 108.6 . .
H30A C30 C31 110.4 . .
H30B C30 C31 110.4 . .
C30 C31 H31A 111.3 . .
C30 C31 H31B 111.3 . .
C30 C31 C32 102.2(15) . .
H31A C31 H31B 109.2 . .
H31A C31 C32 111.3 . .
H31B C31 C32 111.3 . .
C31 C32 H32A 110.8 . .
C31 C32 H32B 110.8 . .
C31 C32 C33 105.0(14) . .
H32A C32 H32B 108.8 . .
H32A C32 C33 110.8 . .
H32B C32 C33 110.8 . .
O6 C33 C32 105.7(12) . .
O6 C33 H33A 110.6 . .
O6 C33 H33B 110.6 . .
C32 C33 H33A 110.6 . .
C32 C33 H33B 110.6 . .
H33A C33 H33B 108.7 . .
O6 C30' H30C 111.1 . .
O6 C30' H30D 111.1 . .
O6 C30' C31' 103.4(12) . .
H30C C30' H30D 109.0 . .
H30C C30' C31' 111.1 . .
H30D C30' C31' 111.1 . .
C30' C31' H31C 111.0 . .
C30' C31' H31D 111.0 . .
C30' C31' C32' 104.0(14) . .
H31C C31' H31D 109.0 . .
H31C C31' C32' 111.0 . .
H31D C31' C32' 111.0 . .
C31' C32' H32C 111.0 . .
C31' C32' H32D 111.0 . .
C31' C32' C33' 104.0(14) . .
H32C C32' H32D 109.0 . .
H32C C32' C33' 111.0 . .
H32D C32' C33' 111.0 . .
O6 C33' C32' 105.7(12) . .
O6 C33' H33C 110.6 . .
O6 C33' H33D 110.6 . .
C32' C33' H33C 110.6 . .
C32' C33' H33D 110.6 . .
H33C C33' H33D 108.7 . .
C34 O7 C37 103(2) . .
O7 C34 H34A 110.9 . .
O7 C34 H34B 110.9 . .
O7 C34 C35 104.2(17) . .
H34A C34 H34B 108.9 . .
H34A C34 C35 110.9 . .
H34B C34 C35 110.9 . .
C34 C35 H35A 110.2 . .
C34 C35 H35B 110.2 . .
C34 C35 C36 107.5(17) . .
H35A C35 H35B 108.5 . .
H35A C35 C36 110.2 . .
H35B C35 C36 110.2 . .
C35 C36 H36A 110.6 . .
C35 C36 H36B 110.6 . .
C35 C36 C37 105.7(18) . .
H36A C36 H36B 108.7 . .
H36A C36 C37 110.6 . .
H36B C36 C37 110.6 . .
O7 C37 C36 100.1(17) . .
O7 C37 H37A 111.8 . .
O7 C37 H37B 111.8 . .
C36 C37 H37A 111.8 . .
C36 C37 H37B 111.8 . .
H37A C37 H37B 109.5 . .

loop_
_geom_bond_atom_site_label_1
_geom_bond_atom_site_label_2
_geom_bond_distance
_geom_bond_site_symmetry_2
Zn C1 2.014(10) .
Zn C8 2.019(13) .
Zn C15 2.038(13) .
O1 C2 1.390(14) .
O1 C7 1.268(14) .
C1 C2 1.343(14) .
C1 C6 1.428(14) .
C2 C3 1.424(14) .
C3 H3 0.950 .
C3 C4 1.365(16) .
C4 H4 0.950 .
C4 C5 1.378(16) .
C5 H5 0.950 .
C5 C6 1.359(14) .
C6 H6 0.950 .
C7 H7A 0.980 .
C7 H7B 0.980 .
C7 H7C 0.980 .
O2 C9 1.469(16) .
O2 C14 1.362(17) .
C8 C9 1.252(17) .
C8 C13 1.497(16) .
C9 C10 1.450(18) .
C10 H10 0.950 .
C10 C11 1.375(19) .
C11 H11 0.950 .
C11 C12 1.468(19) .
C12 H12 0.950 .
C12 C13 1.315(16) .
C13 H13 0.950 .
C14 H14A 0.980 .
C14 H14B 0.980 .
C14 H14C 0.980 .
O3 C16 1.439(15) .
O3 C21 1.355(15) .
C15 C16 1.311(16) .
C15 C20 1.475(17) .
C16 C17 1.417(16) .
C17 H17 0.950 .
C17 C18 1.370(18) .
C18 H18 0.950 .
C18 C19 1.380(18) .
C19 H19 0.950 .
C19 C20 1.330(16) .
C20 H20 0.950 .
C21 H21A 0.980 .
C21 H21B 0.980 .
C21 H21C 0.980 .
Mg O4 2.093(6) .
Mg O4 2.093(6) 8_665
Mg O5 2.063(6) .
Mg O5 2.063(6) 8_665
Mg O6 2.085(6) .
Mg O6 2.085(6) 8_665
O4 C22 1.539(13) .
O4 C25 1.464(14) .
O4 C22' 1.494(14) .
O4 C25' 1.424(14) .
C22 H22A 0.990 .
C22 H22B 0.990 .
C22 C23 1.463(17) .
C23 H23A 0.990 .
C23 H23B 0.990 .
C23 C24 1.501(19) .
C24 H24A 0.990 .
C24 H24B 0.990 .
C24 C25 1.452(18) .
C25 H25A 0.990 .
C25 H25B 0.990 .
C22' H22C 0.990 .
C22' H22D 0.990 .
C22' C23' 1.482(17) .
C23' H23C 0.990 .
C23' H23D 0.990 .
C23' C24' 1.492(19) .
C24' H24C 0.990 .
C24' H24D 0.990 .
C24' C25' 1.468(18) .
C25' H25C 0.990 .
C25' H25D 0.990 .
O5 C26 1.418(15) .
O5 C29 1.541(15) .
O5 C26' 1.496(15) .
O5 C29' 1.503(15) .
C26 H26A 0.990 .
C26 H26B 0.990 .
C26 C27 1.441(17) .
C27 H27A 0.990 .
C27 H27B 0.990 .
C27 C28 1.467(19) .
C28 H28A 0.990 .
C28 H28B 0.990 .
C28 C29 1.462(17) .
C29 H29A 0.990 .
C29 H29B 0.990 .
C26' H26C 0.990 .
C26' H26D 0.990 .
C26' C27' 1.458(18) .
C27' H27C 0.990 .
C27' H27D 0.990 .
C27' C28' 1.478(19) .
C28' H28C 0.990 .
C28' H28D 0.990 .
C28' C29' 1.456(18) .
C29' H29C 0.990 .
C29' H29D 0.990 .
O6 C30 1.505(14) .
O6 C33 1.484(14) .
O6 C30' 1.442(14) .
O6 C33' 1.482(14) .
C30 H30A 0.990 .
C30 H30B 0.990 .
C30 C31 1.462(17) .
C31 H31A 0.990 .
C31 H31B 0.990 .
C31 C32 1.483(19) .
C32 H32A 0.990 .
C32 H32B 0.990 .
C32 C33 1.481(18) .
C33 H33A 0.990 .
C33 H33B 0.990 .
C30' H30C 0.990 .
C30' H30D 0.990 .
C30' C31' 1.503(17) .
C31' H31C 0.990 .
C31' H31D 0.990 .
C31' C32' 1.483(19) .
C32' H32C 0.990 .
C32' H32D 0.990 .
C32' C33' 1.457(17) .
C33' H33C 0.990 .
C33' H33D 0.990 .
O7 C34 1.49(2) .
O7 C37 1.49(2) .
C34 H34A 0.990 .
C34 H34B 0.990 .
C34 C35 1.433(19) .
C35 H35A 0.990 .
C35 H35B 0.990 .
C35 C36 1.48(2) .
C36 H36A 0.990 .
C36 H36B 0.990 .
C36 C37 1.475(19) .
C37 H37A 0.990 .
C37 H37B 0.990 .

loop_
_geom_torsion_atom_site_label_1
_geom_torsion_atom_site_label_2
_geom_torsion_atom_site_label_3
_geom_torsion_atom_site_label_4
_geom_torsion
Zn C1 C2 O1 -5.8(18)
Zn C1 C2 C3 169.9(9)
C6 C1 C2 O1 178.6(11)
C6 C1 C2 C3 -5.7(16)
C7 O1 C2 C1 -26.0(19)
C7 O1 C2 C3 157.7(13)
O1 C2 C3 C4 -179.9(11)
C1 C2 C3 C4 3.9(18)
C2 C3 C4 C5 -0.4(19)
C3 C4 C5 C6 -0.4(19)
C4 C5 C6 C1 -2.0(19)
Zn C1 C6 C5 -171.5(10)
C2 C1 C6 C5 4.8(17)
Zn C8 C9 O2 -0.4(19)
Zn C8 C9 C10 177.5(12)
C13 C8 C9 O2 179.2(10)
C13 C8 C9 C10 -3(2)
C14 O2 C9 C8 177.1(14)
C14 O2 C9 C10 -1.2(18)
O2 C9 C10 C11 -176.4(13)
C8 C9 C10 C11 6(2)
C9 C10 C11 C12 -5(3)
C10 C11 C12 C13 1(3)
C11 C12 C13 C8 3(2)
Zn C8 C13 C12 177.0(11)
C9 C8 C13 C12 -3(2)
Zn C15 C16 O3 4.5(14)
Zn C15 C16 C17 -172.9(10)
C20 C15 C16 O3 179.2(9)
C20 C15 C16 C17 1.9(19)
C21 O3 C16 C15 179.0(11)
C21 O3 C16 C17 -3.3(16)
O3 C16 C17 C18 179.6(11)
C15 C16 C17 C18 -3.4(19)
C16 C17 C18 C19 0(2)
C17 C18 C19 C20 5(2)
C18 C19 C20 C15 -7(2)
Zn C15 C20 C19 178.3(10)
C16 C15 C20 C19 3.7(18)
Mg O4 C22 C23 -170.4(11)
C25 O4 C22 C23 18.7(18)
C22' O4 C22 C23 -53.9(15)
C25' O4 C22 C23 63.0(15)
O4 C22 C23 C24 -33(2)
C22 C23 C24 C25 35(3)
C23 C24 C25 O4 -23(3)
Mg O4 C25 C24 -167.4(15)
C22 O4 C25 C24 3(2)
C22' O4 C25 C24 70(2)
C25' O4 C25 C24 -56(2)
Mg O4 C22' C23' 169.0(10)
C22 O4 C22' C23' 48.2(14)
C25 O4 C22' C23' -61.9(14)
C25' O4 C22' C23' -19.4(17)
O4 C22' C23' C24' 32(2)
C22' C23' C24' C25' -33(3)
Mg O4 C25' C24' 170.2(13)
C22 O4 C25' C24' -64.7(17)
C25 O4 C25' C24' 56.5(17)
C22' O4 C25' C24' -0.8(19)
C23' C24' C25' O4 21(2)
Mg O5 C26 C27 -168.5(14)
C29 O5 C26 C27 3(2)
C26' O5 C26 C27 -59.1(19)
C29' O5 C26 C27 68.9(19)
O5 C26 C27 C28 -15(3)
C26 C27 C28 C29 21(3)
C27 C28 C29 O5 -19(3)
Mg O5 C29 C28 -176.8(14)
C26 O5 C29 C28 10(2)
C26' O5 C29 C28 54.2(18)
C29' O5 C29 C28 -54.2(17)
Mg O5 C26' C27' -168.5(15)
C26 O5 C26' C27' 70.9(19)
C29 O5 C26' C27' -49.6(19)
C29' O5 C26' C27' 21(2)
O5 C26' C27' C28' -5(3)
C26' C27' C28' C29' -13(3)
C27' C28' C29' O5 26(3)
Mg O5 C29' C28' 160.4(12)
C26 O5 C29' C28' -67.4(17)
C29 O5 C29' C28' 46.5(16)
C26' O5 C29' C28' -28.3(19)
Mg O6 C30 C31 163.3(12)
C33 O6 C30 C31 -17.2(19)
C30' O6 C30 C31 44.9(16)
C33' O6 C30 C31 -70.0(16)
O6 C30 C31 C32 35(2)
C30 C31 C32 C33 -39(3)
C31 C32 C33 O6 29(2)
Mg O6 C33 C32 172.0(12)
C30 O6 C33 C32 -7.5(19)
C30' O6 C33 C32 -66.2(16)
C33' O6 C33 C32 62.0(16)
Mg O6 C30' C31' -171.4(12)
C30 O6 C30' C31' -54.9(16)
C33 O6 C30' C31' 61.4(16)
C33' O6 C30' C31' 17(2)
O6 C30' C31' C32' -33(2)
C30' C31' C32' C33' 37(3)
C31' C32' C33' O6 -27(2)
Mg O6 C33' C32' -165.9(14)
C30 O6 C33' C32' 67.9(18)
C33 O6 C33' C32' -46.3(18)
C30' O6 C33' C32' 6(2)
C37 O7 C34 C35 36(4)
O7 C34 C35 C36 -14(4)
C34 C35 C36 C37 -13(4)
C35 C36 C37 O7 35(4)
C34 O7 C37 C36 -44(3)
